data_4318788
loop_
_publ_author_name
'Yanning Song'
'Peter Y. Zavalij'
'Masatsugu Suzuki'
'M. Stanley Whittingham'

_publ_section_title
;
 New Iron(III) Phosphate Phases: Crystal Structure and Electrochemical and
 Magnetic Properties
;
_journal_name_full 'Inorganic Chemistry'
_journal_page_first 5778
_journal_page_last 5786
_journal_paper_doi 10.1021/ic025688q
_journal_volume 41
_journal_year 2002
_chemical_formula_moiety 'Fe P O4, (H2 O)2'
_chemical_formula_sum 'Fe H4 O6 P'
_chemical_formula_weight 186.85
_chemical_name_systematic 'Iron phosphate dihydrate'
_space_group_IT_number 14
_symmetry_cell_setting monoclinic
_symmetry_space_group_name_Hall '-P 2yn'
_symmetry_space_group_name_H-M 'P 1 21/n 1'
_atom_sites_solution_hydrogens geom
_atom_sites_solution_primary direct
_atom_sites_solution_secondary difmap
_cell_angle_alpha 90.00
_cell_angle_beta 90.163(4)
_cell_angle_gamma 90.00
_cell_formula_units_Z 4
_cell_length_a 5.3071(10)
_cell_length_b 9.7548(19)
_cell_length_c 8.6752(16)
_cell_measurement_reflns_used 1627
_cell_measurement_temperature 295(2)
_cell_measurement_theta_max 62.724
_cell_measurement_theta_min 6.282
_cell_volume 449.11(15)
_computing_cell_refinement 'SAINT (Bruker, 1999)'
_computing_data_collection 'SMART (Bruker, 1999)'
_computing_data_reduction SAINT
_computing_molecular_graphics 'ORTEP-3 (Farrugia,1997), ATOMS (Dowty,1999)'
_computing_publication_material 'SHELXL-97, ZCIF'
_computing_structure_refinement 'SHELXL-97 (Sheldrick, 1997)'
_computing_structure_solution 'SHELXS-97 (Sheldrick, 1990)'
_diffrn_ambient_temperature 295(2)
_diffrn_measured_fraction_theta_full 0.983
_diffrn_measured_fraction_theta_max 0.983
_diffrn_measurement_device_type 'Bruker SmartApex CCD area detector'
_diffrn_measurement_method '\w scans'
_diffrn_radiation_monochromator graphite
_diffrn_radiation_source 'fine-focus sealed tube'
_diffrn_radiation_type MoK\a
_diffrn_radiation_wavelength 0.71073
_diffrn_reflns_av_R_equivalents 0.0427
_diffrn_reflns_av_sigmaI/netI 0.0610
_diffrn_reflns_limit_h_max 7
_diffrn_reflns_limit_h_min -7
_diffrn_reflns_limit_k_max 8
_diffrn_reflns_limit_k_min -12
_diffrn_reflns_limit_l_max 11
_diffrn_reflns_limit_l_min -10
_diffrn_reflns_number 2606
_diffrn_reflns_theta_full 28.28
_diffrn_reflns_theta_max 28.28
_diffrn_reflns_theta_min 2.09
_diffrn_standards_decay_% 0.00
_exptl_absorpt_coefficient_mu 3.649
_exptl_absorpt_correction_T_max 0.7468
_exptl_absorpt_correction_T_min 0.5457
_exptl_absorpt_correction_type multi-scan
_exptl_absorpt_process_details 'SADABS (Sheldrick, 1996)'
_exptl_crystal_colour colorless
_exptl_crystal_density_diffrn 2.763
_exptl_crystal_density_method 'not measured'
_exptl_crystal_description prism
_exptl_crystal_F_000 372
_exptl_crystal_size_max 0.19
_exptl_crystal_size_mid 0.11
_exptl_crystal_size_min 0.08
_refine_diff_density_max 0.612
_refine_diff_density_min -0.643
_refine_diff_density_rms 0.139
_refine_ls_extinction_method none
_refine_ls_goodness_of_fit_ref 1.083
_refine_ls_hydrogen_treatment constr
_refine_ls_matrix_type full
_refine_ls_number_parameters 87
_refine_ls_number_reflns 1096
_refine_ls_number_restraints 4
_refine_ls_restrained_S_all 1.081
_refine_ls_R_factor_all 0.0466
_refine_ls_R_factor_gt 0.0410
_refine_ls_shift/su_max 0.000
_refine_ls_shift/su_mean 0.000
_refine_ls_structure_factor_coef Fsqd
_refine_ls_weighting_details '1/[\s^2^(Fo^2^)+(0.0415P)^2^+0.0822P], P=(Fo^2^+2Fc^2^)/3'
_refine_ls_weighting_scheme calc
_refine_ls_wR_factor_gt 0.0933
_refine_ls_wR_factor_ref 0.0953
_reflns_number_gt 986
_reflns_number_total 1096
_reflns_threshold_expression >2sigma(I)
_cod_data_source_file ic025688q_s2_1.cif
_cod_data_source_block Compound_A_FePO4_2H2O_mono
_cod_depositor_comments
;
The following automatic conversions were performed:

'_symmetry_cell_setting' value 'Monoclinic' changed to 'monoclinic'
according to the built-in table from CIF Core dictionary named
'cif_core.dic' version 2.4.1 from 2010-06-29.

Automatic conversion script
Id: cif_fix_values 1646 2011-03-28 12:23:43Z adriana 
;
_cod_original_sg_symbol_H-M 'P 21/n'
_cod_original_formula_sum 'H4 Fe O6 P'
_cod_database_code 4318788

loop_
_symmetry_equiv_pos_as_xyz
x,y,z
-x+1/2,y+1/2,-z+1/2
-x,-y,-z
x-1/2,-y-1/2,z-1/2

loop_
_atom_site_label
_atom_site_type_symbol
_atom_site_fract_x
_atom_site_fract_y
_atom_site_fract_z
_atom_site_U_iso_or_equiv
_atom_site_adp_type
_atom_site_occupancy
_atom_site_symmetry_multiplicity
_atom_site_calc_flag
_atom_site_refinement_flags
_atom_site_disorder_assembly
_atom_site_disorder_group
Fe1 Fe 0.09142(15) 0.67394(6) 0.69157(9) 0.01222(19) Uani 1 1 d . . .
P1 P -0.0870(2) 0.35093(12) 0.68387(15) 0.0119(3) Uani 1 1 d . . .
O1 O -0.1164(6) 0.5068(3) 0.6700(4) 0.0155(7) Uani 1 1 d . . .
O2 O 0.1659(6) 0.3221(3) 0.7638(4) 0.0171(8) Uani 1 1 d . . .
O3 O -0.0944(7) 0.2814(4) 0.5268(4) 0.0193(8) Uani 1 1 d . . .
O4 O -0.3002(6) 0.2937(4) 0.7831(4) 0.0168(8) Uani 1 1 d . . .
O5 O 0.0885(9) 0.6345(4) 0.9260(5) 0.0279(9) Uani 1 1 d D . .
H51 H -0.039(9) 0.637(7) 0.974(7) 0.033 Uiso 1 1 d D . .
H52 H 0.199(10) 0.670(7) 0.974(7) 0.033 Uiso 1 1 d D . .
O6 O 0.3924(7) 0.5489(4) 0.6816(6) 0.0325(10) Uani 1 1 d D . .
H61 H 0.534(7) 0.552(7) 0.653(8) 0.039 Uiso 1 1 d D . .
H62 H 0.367(13) 0.478(5) 0.723(7) 0.039 Uiso 1 1 d D . .

loop_
_atom_site_aniso_label
_atom_site_aniso_U_11
_atom_site_aniso_U_22
_atom_site_aniso_U_33
_atom_site_aniso_U_23
_atom_site_aniso_U_13
_atom_site_aniso_U_12
Fe1 0.0107(3) 0.0101(3) 0.0158(3) -0.0001(3) -0.0021(3) 0.0000(3)
P1 0.0111(5) 0.0093(6) 0.0155(6) -0.0001(4) -0.0014(7) 0.0000(4)
O1 0.0113(14) 0.0115(17) 0.0236(19) 0.0029(14) -0.0056(15) 0.0010(14)
O2 0.0135(16) 0.0118(18) 0.026(2) -0.0007(15) -0.0044(14) -0.0001(13)
O3 0.0229(16) 0.0178(19) 0.0171(18) -0.0012(14) -0.0040(17) 0.0001(16)
O4 0.0176(16) 0.0145(18) 0.019(2) -0.0007(15) 0.0052(16) -0.0034(14)
O5 0.029(2) 0.031(2) 0.024(2) 0.0018(18) -0.006(2) -0.006(2)
O6 0.0107(15) 0.0128(19) 0.074(3) 0.004(2) 0.005(2) 0.0011(16)

loop_
_atom_type_symbol
_atom_type_description
_atom_type_scat_dispersion_real
_atom_type_scat_dispersion_imag
_atom_type_scat_source
O O 0.0106 0.0060 'International Tables Vol C 4.2.6.8 and 6.1.1.4'
H H 0.0000 0.0000 'International Tables Vol C 4.2.6.8 and 6.1.1.4'
P P 0.1023 0.0942 'International Tables Vol C 4.2.6.8 and 6.1.1.4'
Fe Fe 0.3463 0.8444 'International Tables Vol C 4.2.6.8 and 6.1.1.4'

loop_
_geom_angle_atom_site_label_1
_geom_angle_atom_site_label_2
_geom_angle_atom_site_label_3
_geom_angle
_geom_angle_site_symmetry_1
_geom_angle_site_symmetry_3
_geom_angle_publ_flag
O3 Fe1 O4 89.08(16) 3_566 2_456 ?
O3 Fe1 O2 91.14(16) 3_566 2_556 ?
O4 Fe1 O2 93.21(15) 2_456 2_556 ?
O3 Fe1 O1 95.66(16) 3_566 . ?
O4 Fe1 O1 93.59(14) 2_456 . ?
O2 Fe1 O1 170.45(15) 2_556 . ?
O3 Fe1 O6 94.90(19) 3_566 . ?
O4 Fe1 O6 175.99(19) 2_456 . ?
O2 Fe1 O6 86.27(16) 2_556 . ?
O1 Fe1 O6 86.48(15) . . ?
O3 Fe1 O5 177.77(16) 3_566 . ?
O4 Fe1 O5 89.58(18) 2_456 . ?
O2 Fe1 O5 87.15(16) 2_556 . ?
O1 Fe1 O5 86.20(17) . . ?
O6 Fe1 O5 86.4(2) . . ?
O3 P1 O4 108.9(2) . . ?
O3 P1 O1 111.7(2) . . ?
O4 P1 O1 109.31(19) . . ?
O3 P1 O2 110.1(2) . . ?
O4 P1 O2 109.0(2) . . ?
O1 P1 O2 107.8(2) . . ?
P1 O1 Fe1 138.9(2) . . ?
P1 O2 Fe1 142.4(2) . 2_546 ?
P1 O3 Fe1 140.5(2) . 3_566 ?
P1 O4 Fe1 150.4(2) . 2_446 ?
Fe1 O5 H51 121(5) . . ?
Fe1 O5 H52 115(5) . . ?
H51 O5 H52 110(6) . . ?
Fe1 O6 H61 138(5) . . ?
Fe1 O6 H62 112(5) . . ?
H61 O6 H62 110(7) . . ?

loop_
_geom_bond_atom_site_label_1
_geom_bond_atom_site_label_2
_geom_bond_distance
_geom_bond_site_symmetry_2
_geom_bond_publ_flag
Fe1 O3 1.944(3) 3_566 ?
Fe1 O4 1.950(3) 2_456 ?
Fe1 O2 1.974(4) 2_556 ?
Fe1 O1 1.977(3) . ?
Fe1 O6 2.012(4) . ?
Fe1 O5 2.070(4) . ?
P1 O3 1.523(3) . ?
P1 O4 1.529(4) . ?
P1 O1 1.533(3) . ?
P1 O2 1.535(4) . ?
O2 Fe1 1.974(4) 2_546 ?
O3 Fe1 1.944(3) 3_566 ?
O4 Fe1 1.950(3) 2_446 ?
O5 H51 0.80(3) . ?
O5 H52 0.80(3) . ?
O6 H61 0.79(3) . ?
O6 H62 0.80(3) . ?

loop_
_geom_hbond_atom_site_label_D
_geom_hbond_atom_site_label_H
_geom_hbond_atom_site_label_A
_geom_hbond_distance_DH
_geom_hbond_distance_HA
_geom_hbond_distance_DA
_geom_hbond_angle_DHA
_geom_hbond_site_symmetry_A
O5 H51 O3 0.80(3) 2.41(5) 3.018(6) 135(6) 2_456
O5 H51 O2 0.80(3) 2.41(5) 3.044(6) 138(6) 3_567
O5 H52 O4 0.80(3) 2.20(5) 2.847(6) 138(7) 3_567
O5 H52 O3 0.80(3) 2.36(5) 3.070(6) 148(7) 2_556
O6 H61 O1 0.79(3) 1.91(4) 2.641(5) 152(7) 1_655
O6 H62 O2 0.80(3) 1.89(4) 2.617(5) 152(7) .
O6 H62 O4 0.80(3) 2.57(6) 3.102(5) 126(6) 1_655

loop_
_geom_torsion_atom_site_label_1
_geom_torsion_atom_site_label_2
_geom_torsion_atom_site_label_3
_geom_torsion_atom_site_label_4
_geom_torsion
_geom_torsion_site_symmetry_1
_geom_torsion_site_symmetry_2
_geom_torsion_site_symmetry_3
_geom_torsion_site_symmetry_4
_geom_torsion_publ_flag
O3 P1 O1 Fe1 -107.8(4) . . . . ?
O4 P1 O1 Fe1 131.6(3) . . . . ?
O2 P1 O1 Fe1 13.2(4) . . . . ?
O3 Fe1 O1 P1 110.0(4) 3_566 . . . ?
O4 Fe1 O1 P1 -160.6(3) 2_456 . . . ?
O2 Fe1 O1 P1 -25.3(12) 2_556 . . . ?
O6 Fe1 O1 P1 15.4(4) . . . . ?
O5 Fe1 O1 P1 -71.3(4) . . . . ?
O3 P1 O2 Fe1 -44.8(4) . . . 2_546 ?
O4 P1 O2 Fe1 74.6(4) . . . 2_546 ?
O1 P1 O2 Fe1 -166.8(3) . . . 2_546 ?
O4 P1 O3 Fe1 130.2(4) . . . 3_566 ?
O1 P1 O3 Fe1 9.4(5) . . . 3_566 ?
O2 P1 O3 Fe1 -110.3(4) . . . 3_566 ?
O3 P1 O4 Fe1 -2.0(5) . . . 2_446 ?
O1 P1 O4 Fe1 120.3(5) . . . 2_446 ?
O2 P1 O4 Fe1 -122.1(5) . . . 2_446 ?
